data_8106239
loop_
_publ_author_name
'Liu, Xue-Guo'
'Yan, Wei-Hong'
'Xing, Xiao-Jing'
'Fan, Hui-Tao'

_publ_section_title
;
 Crystal structure of diaqua-(acetato-\k3
 O,O&#x2032;:O&#x2032;&#x2032;)-(\m3-4,6-di(1H-imidazol-1-yl)isophthalato-\k4
 O:O&#x2032;:O&#x2032;&#x2032;,O&#x2032;&#x2032;&#x2032;)lanthanum(III),
 C16H15LaN4O8
;
_journal_issue 4
_journal_name_full 'Zeitschrift f\"ur Kristallographie - New Crystal Structures'
_journal_page_first 631
_journal_page_last 632
_journal_paper_doi 10.1515/ncrs-2017-0393
_journal_volume 233
_journal_year 2018
_chemical_formula_sum 'C16 H15 La N4 O8'
_chemical_formula_weight 530.23
_space_group_crystal_system monoclinic
_space_group_IT_number 14
_space_group_name_Hall '-P 2ybc'
_space_group_name_H-M_alt 'P 1 21/c 1'
_atom_sites_solution_hydrogens mixed
_cell_angle_alpha 90
_cell_angle_beta 108.834(4)
_cell_angle_gamma 90
_cell_formula_units_Z 4
_cell_length_a 13.2370(6)
_cell_length_b 15.4658(5)
_cell_length_c 9.5723(4)
_cell_measurement_reflns_used 5522
_cell_measurement_temperature 293(2)
_cell_measurement_theta_max 27.5620
_cell_measurement_theta_min 4.0940
_cell_volume 1854.73(14)
_computing_structure_refinement 'SHELXL-2016/4 (Sheldrick, 2016)'
_diffrn_ambient_temperature 293(2)
_diffrn_measured_fraction_theta_full 0.994
_diffrn_measured_fraction_theta_max 0.994
_diffrn_measurement_device_type 'SuperNova, Single source at offset, EosS2'
_diffrn_radiation_type MoK\a
_diffrn_radiation_wavelength 0.71073
_diffrn_reflns_av_R_equivalents 0.0378
_diffrn_reflns_av_unetI/netI 0.0485
_diffrn_reflns_Laue_measured_fraction_full 0.994
_diffrn_reflns_Laue_measured_fraction_max 0.994
_diffrn_reflns_limit_h_max 15
_diffrn_reflns_limit_h_min -11
_diffrn_reflns_limit_k_max 18
_diffrn_reflns_limit_k_min -17
_diffrn_reflns_limit_l_max 11
_diffrn_reflns_limit_l_min -10
_diffrn_reflns_number 9838
_diffrn_reflns_point_group_measured_fraction_full 0.994
_diffrn_reflns_point_group_measured_fraction_max 0.994
_diffrn_reflns_theta_full 24.998
_diffrn_reflns_theta_max 24.998
_diffrn_reflns_theta_min 3.435
_exptl_absorpt_coefficient_mu 2.358
_exptl_absorpt_correction_T_max 1.00000
_exptl_absorpt_correction_T_min 0.30263
_exptl_absorpt_correction_type multi-scan
_exptl_absorpt_process_details SADABS
_exptl_crystal_colour yellow
_exptl_crystal_density_diffrn 1.899
_exptl_crystal_description block
_exptl_crystal_F_000 1040
_exptl_crystal_size_max 0.200
_exptl_crystal_size_mid 0.180
_exptl_crystal_size_min 0.160
_refine_diff_density_max 1.204
_refine_diff_density_min -0.963
_refine_diff_density_rms 0.131
_refine_ls_extinction_coef .
_refine_ls_extinction_method none
_refine_ls_goodness_of_fit_ref 1.086
_refine_ls_hydrogen_treatment constr
_refine_ls_matrix_type full
_refine_ls_number_parameters 263
_refine_ls_number_reflns 3247
_refine_ls_number_restraints 0
_refine_ls_restrained_S_all 1.086
_refine_ls_R_factor_all 0.0391
_refine_ls_R_factor_gt 0.0342
_refine_ls_shift/su_max 0.001
_refine_ls_shift/su_mean 0.000
_refine_ls_structure_factor_coef Fsqd
_refine_ls_weighting_details 'w=1/[\s^2^(Fo^2^)+(0.0400P)^2^] where P=(Fo^2^+2Fc^2^)/3'
_refine_ls_weighting_scheme calc
_refine_ls_wR_factor_gt 0.0778
_refine_ls_wR_factor_ref 0.0814
_reflns_Friedel_coverage 0.000
_reflns_Friedel_fraction_full .
_reflns_Friedel_fraction_max .
_reflns_number_gt 2896
_reflns_number_total 3247
_reflns_threshold_expression 'I > 2\s(I)'
_cod_data_source_file suppl_ncrs-2017-0393_suppl.cif
_cod_data_source_block g
_cod_original_cell_volume 1854.72(14)
_cod_original_sg_symbol_H-M 'P 21/c'
_cod_database_code 8106239
_shelx_space_group_comment
;
The symmetry employed for this shelxl refinement is uniquely defined
by the following loop, which should always be used as a source of
symmetry information in preference to the above space-group names.
They are only intended as comments.
;
_shelx_estimated_absorpt_t_min 0.650
_shelx_estimated_absorpt_t_max 0.704

loop_
_space_group_symop_operation_xyz
'x, y, z'
'-x, y+1/2, -z+1/2'
'-x, -y, -z'
'x, -y-1/2, z-1/2'

loop_
_atom_site_label
_atom_site_type_symbol
_atom_site_fract_x
_atom_site_fract_y
_atom_site_fract_z
_atom_site_U_iso_or_equiv
_atom_site_adp_type
_atom_site_occupancy
_atom_site_site_symmetry_order
_atom_site_calc_flag
_atom_site_refinement_flags_posn
_atom_site_refinement_flags_adp
_atom_site_refinement_flags_occupancy
_atom_site_disorder_assembly
_atom_site_disorder_group
LA1 La 0.28957(2) 0.22173(2) 0.32527(2) 0.01701(11) Uani 1 1 d . . . . .
O1 O 0.4287(3) 0.16423(18) 0.2311(3) 0.0369(8) Uani 1 1 d . . . . .
O2 O 0.4427(3) 0.23978(18) 0.0399(3) 0.0337(8) Uani 1 1 d . . . . .
O3 O 0.6283(2) -0.12579(16) 0.2237(3) 0.0253(7) Uani 1 1 d . . . . .
O6 O 0.2109(2) 0.09302(18) 0.1587(3) 0.0329(8) Uani 1 1 d . . . . .
H6A H 0.250984 0.080557 0.107839 0.049 Uiso 1 1 d R U . . .
H6B H 0.206854 0.049817 0.211519 0.049 Uiso 1 1 d R U . . .
O4 O 0.7486(2) -0.12053(16) 0.1100(3) 0.0262(7) Uani 1 1 d . . . . .
O5 O 0.3296(3) 0.08962(17) 0.4794(3) 0.0439(9) Uani 1 1 d . . . . .
H5B H 0.340824 0.103359 0.569172 0.066 Uiso 1 1 d R U . . .
H5A H 0.276424 0.055549 0.451221 0.066 Uiso 1 1 d R U . . .
C8 C 0.6397(4) 0.4188(3) 0.2250(6) 0.0459(14) Uani 1 1 d . . . . .
H8 H 0.619812 0.466969 0.268213 0.055 Uiso 1 1 calc R U . . .
N2 N 0.6862(4) 0.4222(2) 0.1142(5) 0.0465(11) Uani 1 1 d . . . . .
N1 N 0.6672(3) 0.28645(19) 0.1735(4) 0.0251(9) Uani 1 1 d . . . . .
N3 N 0.8780(3) 0.0274(2) 0.2101(4) 0.0272(8) Uani 1 1 d . . . . .
N4 N 1.0366(3) 0.0062(3) 0.1856(5) 0.0474(11) Uani 1 1 d . . . . .
C14 C 0.4758(3) 0.1862(2) 0.1435(4) 0.0248(10) Uani 1 1 d . . . . .
C12 C 0.9326(4) -0.0280(3) 0.3198(5) 0.0511(14) Uani 1 1 d . . . . .
H12 H 0.908015 -0.052265 0.391713 0.061 Uiso 1 1 calc R U . . .
C10 C 0.9457(4) 0.0451(3) 0.1343(5) 0.0413(12) Uani 1 1 d . . . . .
H10 H 0.928531 0.081711 0.052911 0.050 Uiso 1 1 calc R U . . .
C6 C 0.6719(4) 0.1943(3) 0.1720(4) 0.0206(9) Uani 1 1 d . . . . .
C3 C 0.6873(3) 0.0138(2) 0.1770(4) 0.0193(9) Uani 1 1 d . . . . .
C2 C 0.5927(3) 0.0553(2) 0.1702(4) 0.0191(9) Uani 1 1 d . . . . .
H2 H 0.534354 0.022006 0.170961 0.023 Uiso 1 1 calc R U . . .
C4 C 0.7757(3) 0.0644(2) 0.1877(4) 0.0223(9) Uani 1 1 d . . . . .
C1 C 0.5820(3) 0.1453(2) 0.1623(4) 0.0188(9) Uani 1 1 d . . . . .
C13 C 0.6881(3) -0.0839(2) 0.1711(4) 0.0199(9) Uani 1 1 d . . . . .
C11 C 1.0285(4) -0.0404(4) 0.3035(6) 0.0572(15) Uani 1 1 d . . . . .
H11 H 1.081944 -0.075586 0.363679 0.069 Uiso 1 1 calc R U . . .
C5 C 0.7688(3) 0.1535(2) 0.1863(4) 0.0247(10) Uani 1 1 d . . . . .
H5 H 0.829189 0.186634 0.194812 0.030 Uiso 1 1 calc R U . . .
C7 C 0.6275(4) 0.3369(3) 0.2612(5) 0.0366(12) Uani 1 1 d . . . . .
H7 H 0.597889 0.318009 0.331764 0.044 Uiso 1 1 calc R U . . .
C9 C 0.7022(4) 0.3412(3) 0.0879(5) 0.0377(12) Uani 1 1 d . . . . .
H9 H 0.733768 0.323252 0.018958 0.045 Uiso 1 1 calc R U . . .
O7 O 0.1014(3) 0.21291(19) 0.3288(3) 0.0410(9) Uani 1 1 d . . . . .
O8 O 0.1984(3) 0.22760(15) 0.5621(3) 0.0285(7) Uani 1 1 d . . . . .
C16 C 0.0051(5) 0.2397(5) 0.4905(6) 0.0724(19) Uani 1 1 d . . . . .
H16A H 0.018922 0.255063 0.592099 0.109 Uiso 1 1 calc R U . . .
H16B H -0.036457 0.187632 0.468897 0.109 Uiso 1 1 calc R U . . .
H16C H -0.033502 0.285610 0.428419 0.109 Uiso 1 1 calc R U . . .
C15 C 0.1101(4) 0.2253(2) 0.4619(5) 0.0300(11) Uani 1 1 d . . . . .

loop_
_atom_site_aniso_label
_atom_site_aniso_U_11
_atom_site_aniso_U_22
_atom_site_aniso_U_33
_atom_site_aniso_U_23
_atom_site_aniso_U_13
_atom_site_aniso_U_12
LA1 0.01741(19) 0.01285(16) 0.01995(15) -0.00096(7) 0.00488(11) -0.00133(9)
O1 0.028(2) 0.0414(19) 0.0472(19) 0.0009(15) 0.0206(16) 0.0078(15)
O2 0.031(2) 0.0248(15) 0.0359(17) 0.0064(13) -0.0028(15) 0.0077(14)
O3 0.0301(19) 0.0162(14) 0.0345(15) 0.0011(11) 0.0173(14) -0.0021(13)
O6 0.044(2) 0.0265(17) 0.0326(16) -0.0030(12) 0.0180(15) -0.0083(14)
O4 0.0281(18) 0.0184(15) 0.0377(16) -0.0020(12) 0.0185(14) 0.0021(13)
O5 0.082(3) 0.0205(15) 0.0278(16) -0.0017(12) 0.0160(17) -0.0025(16)
C8 0.050(4) 0.018(2) 0.075(4) -0.009(2) 0.027(3) -0.003(2)
N2 0.061(3) 0.017(2) 0.065(3) 0.0017(19) 0.025(2) -0.006(2)
N1 0.027(2) 0.0141(19) 0.035(2) 0.0000(13) 0.0111(17) 0.0014(15)
N3 0.017(2) 0.0242(18) 0.041(2) -0.0004(15) 0.0095(16) 0.0037(16)
N4 0.022(3) 0.054(3) 0.069(3) -0.006(2) 0.019(2) 0.003(2)
C14 0.025(3) 0.015(2) 0.030(2) -0.0094(17) 0.003(2) -0.0004(19)
C12 0.034(3) 0.070(4) 0.050(3) 0.018(3) 0.015(3) 0.021(3)
C10 0.030(3) 0.041(3) 0.057(3) 0.002(2) 0.021(2) -0.006(2)
C6 0.024(3) 0.013(2) 0.024(2) 0.0005(15) 0.0082(18) -0.001(2)
C3 0.016(2) 0.018(2) 0.022(2) -0.0010(15) 0.0044(17) -0.0011(18)
C2 0.016(2) 0.016(2) 0.025(2) 0.0038(15) 0.0064(17) -0.0059(18)
C4 0.014(2) 0.024(2) 0.029(2) -0.0017(16) 0.0064(17) 0.0000(19)
C1 0.018(2) 0.018(2) 0.0175(19) 0.0008(15) 0.0022(16) -0.0003(18)
C13 0.022(2) 0.015(2) 0.018(2) 0.0011(15) 0.0018(17) 0.0016(18)
C11 0.026(3) 0.067(4) 0.075(4) 0.015(3) 0.012(3) 0.018(3)
C5 0.018(3) 0.020(2) 0.038(2) -0.0030(17) 0.0122(19) -0.0061(19)
C7 0.044(3) 0.023(2) 0.048(3) -0.011(2) 0.023(2) -0.002(2)
C9 0.045(3) 0.026(3) 0.048(3) -0.002(2) 0.023(2) -0.010(2)
O7 0.031(2) 0.058(2) 0.0312(18) -0.0071(13) 0.0062(16) -0.0056(15)
O8 0.022(2) 0.0269(17) 0.0320(17) -0.0032(11) 0.0024(15) -0.0007(12)
C16 0.036(4) 0.133(6) 0.049(4) -0.012(4) 0.014(3) 0.000(4)
C15 0.029(3) 0.027(3) 0.035(3) -0.0043(17) 0.012(2) -0.0018(19)

loop_
_atom_type_symbol
_atom_type_description
_atom_type_scat_dispersion_real
_atom_type_scat_dispersion_imag
_atom_type_scat_source
C C 0.0033 0.0016 'International Tables Vol C Tables 4.2.6.8 and 6.1.1.4'
H H 0.0000 0.0000 'International Tables Vol C Tables 4.2.6.8 and 6.1.1.4'
La La -0.2871 2.4523 'International Tables Vol C Tables 4.2.6.8 and 6.1.1.4'
N N 0.0061 0.0033 'International Tables Vol C Tables 4.2.6.8 and 6.1.1.4'
O O 0.0106 0.0060 'International Tables Vol C Tables 4.2.6.8 and 6.1.1.4'

loop_
_geom_angle_atom_site_label_1
_geom_angle_atom_site_label_2
_geom_angle_atom_site_label_3
_geom_angle
_geom_angle_site_symmetry_1
_geom_angle_site_symmetry_3
O2 LA1 O1 83.14(11) 4_566 .
O2 LA1 O5 74.97(10) 4_566 .
O1 LA1 O5 83.04(10) . .
O2 LA1 O7 124.00(10) 4_566 .
O1 LA1 O7 148.13(10) . .
O5 LA1 O7 88.23(11) . .
O2 LA1 O8 139.15(10) 4_566 4_565
O1 LA1 O8 85.43(10) . 4_565
O5 LA1 O8 141.95(9) . 4_565
O7 LA1 O8 82.79(10) . 4_565
O2 LA1 O6 140.71(9) 4_566 .
O1 LA1 O6 72.08(10) . .
O5 LA1 O6 72.21(9) . .
O7 LA1 O6 76.07(9) . .
O8 LA1 O6 69.74(8) 4_565 .
O2 LA1 O4 75.21(9) 4_566 2_655
O1 LA1 O4 130.56(9) . 2_655
O5 LA1 O4 130.65(8) . 2_655
O7 LA1 O4 77.16(9) . 2_655
O8 LA1 O4 83.13(8) 4_565 2_655
O6 LA1 O4 143.80(9) . 2_655
O2 LA1 O3 70.28(9) 4_566 2_655
O1 LA1 O3 82.04(9) . 2_655
O5 LA1 O3 143.48(10) . 2_655
O7 LA1 O3 120.50(9) . 2_655
O8 LA1 O3 69.35(8) 4_565 2_655
O6 LA1 O3 132.73(8) . 2_655
O4 LA1 O3 48.97(9) 2_655 2_655
O2 LA1 O8 77.09(9) 4_566 .
O1 LA1 O8 148.03(9) . .
O5 LA1 O8 67.77(9) . .
O7 LA1 O8 47.41(9) . .
O8 LA1 O8 125.65(11) 4_565 .
O6 LA1 O8 108.95(8) . .
O4 LA1 O8 67.82(8) 2_655 .
O3 LA1 O8 113.68(7) 2_655 .
O2 LA1 C13 72.35(9) 4_566 2_655
O1 LA1 C13 106.37(11) . 2_655
O5 LA1 C13 144.43(9) . 2_655
O7 LA1 C13 98.51(11) . 2_655
O8 LA1 C13 73.61(8) 4_565 2_655
O6 LA1 C13 143.33(9) . 2_655
O4 LA1 C13 24.66(10) 2_655 2_655
O3 LA1 C13 24.39(9) 2_655 2_655
O8 LA1 C13 91.35(9) . 2_655
O2 LA1 C15 100.58(12) 4_566 .
O1 LA1 C15 159.78(10) . .
O5 LA1 C15 78.83(11) . .
O7 LA1 C15 23.49(11) . .
O8 LA1 C15 103.45(12) 4_565 .
O6 LA1 C15 93.71(10) . .
O4 LA1 C15 69.17(9) 2_655 .
O3 LA1 C15 118.02(9) 2_655 .
O8 LA1 C15 24.05(10) . .
C13 LA1 C15 93.63(11) 2_655 .
C14 O1 LA1 138.2(3) . .
C14 O2 LA1 143.6(3) . 4_565
C13 O3 LA1 92.3(2) . 2_645
LA1 O6 H6A 109.3 . .
LA1 O6 H6B 109.4 . .
H6A O6 H6B 109.5 . .
C13 O4 LA1 96.2(2) . 2_645
LA1 O5 H5B 109.3 . .
LA1 O5 H5A 109.1 . .
H5B O5 H5A 109.5 . .
C7 C8 N2 110.8(4) . .
C7 C8 H8 124.6 . .
N2 C8 H8 124.6 . .
C9 N2 C8 104.4(4) . .
C9 N1 C7 106.7(3) . .
C9 N1 C6 126.3(4) . .
C7 N1 C6 126.9(4) . .
C10 N3 C12 105.2(4) . .
C10 N3 C4 127.0(4) . .
C12 N3 C4 127.6(4) . .
C10 N4 C11 104.3(4) . .
O1 C14 O2 126.1(4) . .
O1 C14 C1 117.3(4) . .
O2 C14 C1 116.6(4) . .
C11 C12 N3 106.6(5) . .
C11 C12 H12 126.7 . .
N3 C12 H12 126.7 . .
N4 C10 N3 113.5(4) . .
N4 C10 H10 123.2 . .
N3 C10 H10 123.2 . .
C1 C6 C5 120.1(4) . .
C1 C6 N1 120.5(4) . .
C5 C6 N1 119.4(4) . .
C4 C3 C2 118.0(4) . .
C4 C3 C13 123.5(4) . .
C2 C3 C13 118.5(4) . .
C3 C2 C1 122.4(4) . .
C3 C2 H2 118.8 . .
C1 C2 H2 118.8 . .
C3 C4 C5 120.8(4) . .
C3 C4 N3 121.7(4) . .
C5 C4 N3 117.4(4) . .
C6 C1 C2 118.0(4) . .
C6 C1 C14 121.9(3) . .
C2 C1 C14 120.1(4) . .
O3 C13 O4 122.1(4) . .
O3 C13 C3 119.4(4) . .
O4 C13 C3 118.5(4) . .
O3 C13 LA1 63.3(2) . 2_645
O4 C13 LA1 59.10(19) . 2_645
C3 C13 LA1 174.9(3) . 2_645
C12 C11 N4 110.4(5) . .
C12 C11 H11 124.8 . .
N4 C11 H11 124.8 . .
C4 C5 C6 120.5(4) . .
C4 C5 H5 119.8 . .
C6 C5 H5 119.8 . .
C8 C7 N1 106.1(4) . .
C8 C7 H7 126.9 . .
N1 C7 H7 126.9 . .
N2 C9 N1 111.9(4) . .
N2 C9 H9 124.0 . .
N1 C9 H9 124.0 . .
C15 O7 LA1 103.9(3) . .
C15 O8 LA1 142.8(3) . 4_566
C15 O8 LA1 85.5(3) . .
LA1 O8 LA1 127.03(12) 4_566 .
C15 C16 H16A 109.5 . .
C15 C16 H16B 109.5 . .
H16A C16 H16B 109.5 . .
C15 C16 H16C 109.5 . .
H16A C16 H16C 109.5 . .
H16B C16 H16C 109.5 . .
O8 C15 O7 122.6(5) . .
O8 C15 C16 122.8(4) . .
O7 C15 C16 114.6(4) . .
O8 C15 LA1 70.5(3) . .
O7 C15 LA1 52.6(2) . .
C16 C15 LA1 164.3(3) . .

loop_
_geom_bond_atom_site_label_1
_geom_bond_atom_site_label_2
_geom_bond_distance
_geom_bond_site_symmetry_2
LA1 O2 2.448(3) 4_566
LA1 O1 2.463(3) .
LA1 O5 2.475(3) .
LA1 O7 2.505(4) .
LA1 O8 2.540(3) 4_565
LA1 O6 2.553(3) .
LA1 O4 2.606(3) 2_655
LA1 O3 2.700(3) 2_655
LA1 O8 2.893(3) .
LA1 C13 3.019(4) 2_655
LA1 C15 3.060(5) .
O1 C14 1.243(5) .
O2 C14 1.257(5) .
O2 LA1 2.449(3) 4_565
O3 C13 1.248(5) .
O3 LA1 2.700(3) 2_645
O6 H6A 0.8500 .
O6 H6B 0.8500 .
O4 C13 1.267(5) .
O4 LA1 2.606(3) 2_645
O5 H5B 0.8501 .
O5 H5A 0.8500 .
C8 C7 1.337(6) .
C8 N2 1.389(6) .
C8 H8 0.9300 .
N2 C9 1.309(5) .
N1 C9 1.359(5) .
N1 C7 1.371(5) .
N1 C6 1.427(5) .
N3 C10 1.351(6) .
N3 C12 1.366(5) .
N3 C4 1.421(5) .
N4 C10 1.292(6) .
N4 C11 1.372(6) .
C14 C1 1.499(6) .
C12 C11 1.343(7) .
C12 H12 0.9300 .
C10 H10 0.9300 .
C6 C1 1.388(6) .
C6 C5 1.396(6) .
C3 C4 1.383(6) .
C3 C2 1.391(5) .
C3 C13 1.512(5) .
C2 C1 1.399(5) .
C2 H2 0.9300 .
C4 C5 1.382(5) .
C13 LA1 3.019(4) 2_645
C11 H11 0.9300 .
C5 H5 0.9300 .
C7 H7 0.9300 .
C9 H9 0.9300 .
O7 C15 1.257(5) .
O8 C15 1.251(5) .
O8 LA1 2.540(3) 4_566
C16 C15 1.516(8) .
C16 H16A 0.9600 .
C16 H16B 0.9600 .
C16 H16C 0.9600 .

loop_
_geom_torsion_atom_site_label_1
_geom_torsion_atom_site_label_2
_geom_torsion_atom_site_label_3
_geom_torsion_atom_site_label_4
_geom_torsion
_geom_torsion_site_symmetry_1
_geom_torsion_site_symmetry_2
_geom_torsion_site_symmetry_3
_geom_torsion_site_symmetry_4
C7 C8 N2 C9 -0.9(6) . . . .
LA1 O1 C14 O2 -21.8(7) . . . .
LA1 O1 C14 C1 158.1(3) . . . .
LA1 O2 C14 O1 -51.0(7) 4_565 . . .
LA1 O2 C14 C1 129.0(4) 4_565 . . .
C10 N3 C12 C11 -0.2(6) . . . .
C4 N3 C12 C11 -175.3(4) . . . .
C11 N4 C10 N3 0.0(6) . . . .
C12 N3 C10 N4 0.2(6) . . . .
C4 N3 C10 N4 175.3(4) . . . .
C9 N1 C6 C1 -130.5(5) . . . .
C7 N1 C6 C1 49.9(6) . . . .
C9 N1 C6 C5 52.0(6) . . . .
C7 N1 C6 C5 -127.6(5) . . . .
C4 C3 C2 C1 5.1(5) . . . .
C13 C3 C2 C1 -174.4(3) . . . .
C2 C3 C4 C5 -2.3(5) . . . .
C13 C3 C4 C5 177.2(3) . . . .
C2 C3 C4 N3 173.6(3) . . . .
C13 C3 C4 N3 -6.9(6) . . . .
C10 N3 C4 C3 131.5(4) . . . .
C12 N3 C4 C3 -54.4(6) . . . .
C10 N3 C4 C5 -52.5(6) . . . .
C12 N3 C4 C5 121.6(5) . . . .
C5 C6 C1 C2 1.3(5) . . . .
N1 C6 C1 C2 -176.3(3) . . . .
C5 C6 C1 C14 -178.6(4) . . . .
N1 C6 C1 C14 3.9(5) . . . .
C3 C2 C1 C6 -4.6(5) . . . .
C3 C2 C1 C14 175.3(3) . . . .
O1 C14 C1 C6 -128.2(4) . . . .
O2 C14 C1 C6 51.7(5) . . . .
O1 C14 C1 C2 51.9(5) . . . .
O2 C14 C1 C2 -128.1(4) . . . .
LA1 O3 C13 O4 6.1(4) 2_645 . . .
LA1 O3 C13 C3 -175.2(3) 2_645 . . .
LA1 O4 C13 O3 -6.4(4) 2_645 . . .
LA1 O4 C13 C3 174.9(3) 2_645 . . .
C4 C3 C13 O3 149.2(4) . . . .
C2 C3 C13 O3 -31.3(5) . . . .
C4 C3 C13 O4 -32.0(5) . . . .
C2 C3 C13 O4 147.5(3) . . . .
N3 C12 C11 N4 0.2(6) . . . .
C10 N4 C11 C12 -0.1(6) . . . .
C3 C4 C5 C6 -0.8(6) . . . .
N3 C4 C5 C6 -176.9(3) . . . .
C1 C6 C5 C4 1.3(6) . . . .
N1 C6 C5 C4 178.9(3) . . . .
N2 C8 C7 N1 0.4(6) . . . .
C9 N1 C7 C8 0.2(5) . . . .
C6 N1 C7 C8 179.8(4) . . . .
C8 N2 C9 N1 1.0(6) . . . .
C7 N1 C9 N2 -0.8(6) . . . .
C6 N1 C9 N2 179.6(4) . . . .
LA1 O8 C15 O7 161.2(3) 4_566 . . .
LA1 O8 C15 O7 7.7(4) . . . .
LA1 O8 C15 C16 -17.1(7) 4_566 . . .
LA1 O8 C15 C16 -170.6(4) . . . .
LA1 O8 C15 LA1 153.4(4) 4_566 . . .
LA1 O7 C15 O8 -9.2(4) . . . .
LA1 O7 C15 C16 169.2(4) . . . .
